data_1523358
loop_
_publ_author_name
'Buschow, K.H.J.'
'van Vucht, J.H.N.'
'van Engen, P.G.'
'de Mooij, B.D.'
'van der Kraan, A.M.'

_publ_section_title
;
 Structure, magnetic and magneto-optical properties, and 57Fe Moessbauer
 effect in a new variety of Heusler alloy: Pt Fe Sb
;
_journal_name_full 'Physica Status Solidi, Sectio A: Applied Research'
_journal_page_first 617
_journal_page_last 623
_journal_volume 75
_journal_year 1983
_chemical_formula_sum 'Fe Pt Sb'
_space_group_IT_number 198
_symmetry_space_group_name_Hall 'P 2ac 2ab 3'
_symmetry_space_group_name_H-M 'P 21 3'
_cell_angle_alpha 90
_cell_angle_beta 90
_cell_angle_gamma 90
_cell_formula_units_Z 4
_cell_length_a 6.439
_cell_length_b 6.439
_cell_length_c 6.439
_cell_volume 266.966
_citation_journal_id_ASTM PSSABA
_cod_data_source_file Buschow_PSSABA_1983_41.cif
_cod_data_source_block Fe1Pt1Sb1
_cod_original_cell_volume 266.9656
_cod_original_formula_sum 'Fe1 Pt1 Sb1'
_cod_database_code 1523358

loop_
_symmetry_equiv_pos_as_xyz
x,y,z
-x+1/2,-y,z+1/2
x+1/2,-y+1/2,-z
-x,y+1/2,-z+1/2
z,x,y
-z+1/2,-x,y+1/2
z+1/2,-x+1/2,-y
-z,x+1/2,-y+1/2
y,z,x
y+1/2,-z+1/2,-x
-y,z+1/2,-x+1/2
-y+1/2,-z,x+1/2

loop_
_atom_site_label
_atom_site_type_symbol
_atom_site_fract_x
_atom_site_fract_y
_atom_site_fract_z
_atom_site_occupancy
_atom_site_U_iso_or_equiv
Pt1 Pt 0 0 0 1 0.0
Sb1 Sb 0.374 0.374 0.374 1 0.0
Fe1 Fe 0.62 0.62 0.62 1 0.0
